data_7117812
loop_
_publ_author_name
'Ya-Dong Yu'
'Chan Luo'
'Bao-Yu Liu'
'Xiao-Chun Huang'
'Dan Li'

_publ_section_title
;
 Spontaneous symmetry breaking of Co(II) metal-organic frameworks from
 achiral precursors via asymmetrical crystallization
;
_journal_name_full Chem.Commun.
_journal_page_first 14489
_journal_paper_doi 10.1039/C5cc06166K
_journal_volume 51
_journal_year 2015
_chemical_formula_sum 'C24 H14 Co6 N12 O13'
_chemical_formula_weight 1032.05
_chemical_name_systematic
; 
 ? 
;
_space_group_IT_number 198
_symmetry_cell_setting cubic
_symmetry_space_group_name_Hall 'P 2ac 2ab 3'
_symmetry_space_group_name_H-M 'P 21 3'
_atom_sites_solution_hydrogens geom
_atom_sites_solution_primary direct
_atom_sites_solution_secondary difmap
_audit_creation_method SHELXL-97
_audit_update_record
;
2015-08-03 deposited with the CCDC.
2015-08-05 downloaded from the CCDC.
;
_cell_angle_alpha 90.00
_cell_angle_beta 90.00
_cell_angle_gamma 90.00
_cell_formula_units_Z 4
_cell_length_a 17.5279(8)
_cell_length_b 17.5279(8)
_cell_length_c 17.5279(8)
_cell_measurement_reflns_used 3817
_cell_measurement_temperature 293(2)
_cell_measurement_theta_max 29.1794
_cell_measurement_theta_min 3.2853
_cell_volume 5385.0(4)
_computing_cell_refinement
; 
CrysAlisPro, Oxford Diffraction Ltd., 
Version 1.171.34.44 (release 25-10-2010 CrysAlis171 .NET) 
;
_computing_data_collection
; 
CrysAlisPro, Oxford Diffraction Ltd., 
Version 1.171.34.44 (release 25-10-2010 CrysAlis171 .NET)
;
_computing_data_reduction
; 
CrysAlisPro, Oxford Diffraction Ltd., 
Version 1.171.34.44 (release 25-10-2010 CrysAlis171 .NET) 
;
_computing_structure_refinement 'SHELXL-97 (Sheldrick, 1997)'
_computing_structure_solution 'SHELXS-97 (Sheldrick, 1990)'
_diffrn_ambient_temperature 293(2)
_diffrn_measured_fraction_theta_full 1.000
_diffrn_measured_fraction_theta_max 1.000
_diffrn_measurement_device_type 'Xcalibur, Atlas, Gemini'
_diffrn_measurement_method 'phi and omega scans'
_diffrn_radiation_monochromator graphite
_diffrn_radiation_source 'Enhance (Mo) X-ray Source'
_diffrn_radiation_type MoK\a
_diffrn_radiation_wavelength 0.71073
_diffrn_reflns_av_R_equivalents 0.0755
_diffrn_reflns_av_sigmaI/netI 0.0403
_diffrn_reflns_limit_h_max 20
_diffrn_reflns_limit_h_min -18
_diffrn_reflns_limit_k_max 20
_diffrn_reflns_limit_k_min -19
_diffrn_reflns_limit_l_max 19
_diffrn_reflns_limit_l_min -20
_diffrn_reflns_number 30619
_diffrn_reflns_theta_full 24.98
_diffrn_reflns_theta_max 24.98
_diffrn_reflns_theta_min 1.64
_diffrn_standards_decay_% 'not available'
_diffrn_standards_interval_count 'not available'
_diffrn_standards_interval_time 'not available'
_diffrn_standards_number 'not available'
_exptl_absorpt_coefficient_mu 1.857
_exptl_absorpt_correction_T_max 0.6964
_exptl_absorpt_correction_T_min 0.6854
_exptl_absorpt_correction_type multi-scan
_exptl_absorpt_process_details
; 
CrysAlisPro, Oxford Diffraction Ltd., 
Version 1.171.34.44 (release 25-10-2010 CrysAlis171 .NET) 
Empirical absorption correction using spherical harmonics, 
implemented in SCALE3 ABSPACK scaling algorithm. 
;
_exptl_crystal_colour reddish-purple
_exptl_crystal_density_diffrn 1.273
_exptl_crystal_density_method 'not measured'
_exptl_crystal_description triangular
_exptl_crystal_F_000 2032
_exptl_crystal_size_max 0.22
_exptl_crystal_size_mid 0.21
_exptl_crystal_size_min 0.21
_platon_squeeze_details ' ?'
_refine_diff_density_max 0.735
_refine_diff_density_min -0.361
_refine_diff_density_rms 0.089
_refine_ls_abs_structure_details 'Flack H D (1983), Acta Cryst. A39, 876-881'
_refine_ls_abs_structure_Flack 0.05(3)
_refine_ls_extinction_method none
_refine_ls_goodness_of_fit_ref 1.056
_refine_ls_hydrogen_treatment mixed
_refine_ls_matrix_type full
_refine_ls_number_parameters 169
_refine_ls_number_reflns 3182
_refine_ls_number_restraints 12
_refine_ls_restrained_S_all 1.060
_refine_ls_R_factor_all 0.0401
_refine_ls_R_factor_gt 0.0372
_refine_ls_shift/su_max 0.001
_refine_ls_shift/su_mean 0.000
_refine_ls_structure_factor_coef Fsqd
_refine_ls_weighting_details 'calc w=1/[\s^2^(Fo^2^)+(0.0640P)^2^+0.0000P] where P=(Fo^2^+2Fc^2^)/3'
_refine_ls_weighting_scheme calc
_refine_ls_wR_factor_gt 0.0977
_refine_ls_wR_factor_ref 0.0991
_reflns_number_gt 3037
_reflns_number_total 3182
_reflns_threshold_expression >2sigma(I)
_cod_data_source_file c5cc06166k2.cif
_cod_data_source_block 3
_cod_original_sg_symbol_H-M 'P 2 1 1'
_cod_database_code 7117812
_platon_squeeze_void_probe_radius 1.20

loop_
_symmetry_equiv_pos_as_xyz
'x, y, z'
'-x+1/2, -y, z+1/2'
'-x, y+1/2, -z+1/2'
'x+1/2, -y+1/2, -z'
'z, x, y'
'z+1/2, -x+1/2, -y'
'-z+1/2, -x, y+1/2'
'-z, x+1/2, -y+1/2'
'y, z, x'
'-y, z+1/2, -x+1/2'
'y+1/2, -z+1/2, -x'
'-y+1/2, -z, x+1/2'

loop_
_atom_site_label
_atom_site_type_symbol
_atom_site_fract_x
_atom_site_fract_y
_atom_site_fract_z
_atom_site_U_iso_or_equiv
_atom_site_adp_type
_atom_site_occupancy
_atom_site_symmetry_multiplicity
_atom_site_calc_flag
_atom_site_refinement_flags
_atom_site_disorder_assembly
_atom_site_disorder_group
Co1 Co -0.12867(3) -0.89447(3) -0.76174(3) 0.01832(16) Uani 1 1 d . . .
Co2 Co -0.31591(3) -1.18409(3) -0.81591(3) 0.0197(2) Uani 1 3 d S . .
Co3 Co -0.21296(3) -0.71296(3) -0.78704(3) 0.0171(2) Uani 1 3 d S . .
Co4 Co -0.11105(3) -0.61105(3) -0.88895(3) 0.0210(2) Uani 1 3 d S . .
C1 C -0.2844(3) -0.5180(3) -1.0181(3) 0.0296(11) Uani 1 1 d . . .
C2 C -0.1709(3) -0.4798(3) -1.0005(3) 0.0282(11) Uani 1 1 d . . .
C3 C -0.2489(3) -0.5675(3) -0.9702(3) 0.0222(10) Uani 1 1 d . . .
C4 C -0.2746(3) -0.6381(3) -0.9314(3) 0.0246(10) Uani 1 1 d . . .
C5 C -0.3216(3) -1.0109(3) -0.8314(3) 0.0292(11) Uani 1 1 d . . .
C6 C -0.2148(3) -1.0481(3) -0.7854(3) 0.0280(11) Uani 1 1 d . . .
C7 C -0.2769(3) -0.9480(3) -0.8188(3) 0.0277(11) Uani 1 1 d . A .
C8 C -0.2872(3) -0.8657(3) -0.8268(2) 0.0192(9) Uani 1 1 d . . .
N1 N -0.1753(2) -0.5429(2) -0.9597(2) 0.0245(9) Uani 1 1 d . . .
N2 N -0.2347(2) -0.4618(2) -1.0373(2) 0.0263(9) Uani 1 1 d . . .
N3 N -0.2819(2) -1.0745(2) -0.8096(2) 0.0275(9) Uani 1 1 d . A .
N4 N -0.2076(2) -0.9743(2) -0.7889(2) 0.0254(9) Uani 1 1 d . A .
O1 O -0.3441(2) -0.6541(2) -0.9308(2) 0.0344(9) Uani 1 1 d . . .
O1W O -0.2506(5) -1.2494(5) -0.7506(5) 0.102(5) Uani 0.60 3 d SPU A 1
H1WA H -0.2143 -1.2301 -0.7247 0.122 Uiso 0.20 1 d PR A 1
H1WB H -0.2589 -1.2975 -0.7476 0.122 Uiso 0.20 1 d PR A 1
O1W' O -0.1782(7) -1.3218(7) -0.6782(7) 0.091(6) Uani 0.40 3 d SPU B 2
H1WC H -0.1420 -1.3024 -0.6524 0.109 Uiso 0.13 1 d PR B 2
H1WD H -0.1865 -1.3699 -0.6753 0.109 Uiso 0.13 1 d PR B 2
O2 O -0.22096(18) -0.67816(17) -0.90124(18) 0.0257(7) Uani 1 1 d . . .
O3 O -0.3478(2) -0.84035(19) -0.8546(2) 0.0340(9) Uani 1 1 d . A .
O4 O -0.23036(18) -0.82658(16) -0.80573(18) 0.0243(7) Uani 1 1 d . A .
H6A H -0.1746 -1.0805 -0.7662 0.029 Uiso 1 1 d R . .
H2A H -0.1257 -0.4515 -1.0017 0.029 Uiso 1 1 d R . .
H1A H -0.3337 -0.5222 -1.0332 0.029 Uiso 1 1 d R . .
H5A H -0.3698 -1.0098 -0.8489 0.029 Uiso 1 1 d R . .

loop_
_atom_site_aniso_label
_atom_site_aniso_U_11
_atom_site_aniso_U_22
_atom_site_aniso_U_33
_atom_site_aniso_U_23
_atom_site_aniso_U_13
_atom_site_aniso_U_12
Co1 0.0168(3) 0.0172(3) 0.0209(3) -0.0002(2) 0.0010(2) 0.0016(2)
Co2 0.0197(2) 0.0197(2) 0.0197(2) -0.0014(2) 0.0014(2) -0.0014(2)
Co3 0.0171(2) 0.0171(2) 0.0171(2) 0.0008(2) 0.0008(2) -0.0008(2)
Co4 0.0210(2) 0.0210(2) 0.0210(2) -0.0017(2) -0.0017(2) 0.0017(2)
C1 0.025(3) 0.027(3) 0.036(3) 0.001(2) -0.006(2) 0.000(2)
C2 0.017(2) 0.027(3) 0.040(3) 0.005(2) -0.002(2) -0.004(2)
C3 0.020(2) 0.017(2) 0.030(3) 0.0034(19) -0.0053(19) -0.0028(19)
C4 0.023(3) 0.030(3) 0.021(2) -0.002(2) -0.007(2) -0.001(2)
C5 0.020(2) 0.027(3) 0.041(3) -0.006(2) -0.011(2) 0.002(2)
C6 0.022(2) 0.015(2) 0.047(3) -0.002(2) -0.003(2) 0.0059(19)
C7 0.027(3) 0.025(3) 0.031(3) -0.005(2) -0.006(2) 0.003(2)
C8 0.024(2) 0.021(2) 0.013(2) 0.0013(18) -0.0023(18) 0.0004(19)
N1 0.022(2) 0.024(2) 0.028(2) 0.0033(17) 0.0000(17) -0.0023(17)
N2 0.028(2) 0.022(2) 0.028(2) 0.0096(17) -0.0021(18) 0.0024(17)
N3 0.025(2) 0.0162(19) 0.042(2) -0.0050(17) -0.0023(19) -0.0019(16)
N4 0.022(2) 0.022(2) 0.032(2) 0.0001(17) -0.0054(18) 0.0003(16)
O1 0.031(2) 0.036(2) 0.037(2) 0.0207(17) -0.0099(16) -0.0131(16)
O1W 0.102(5) 0.102(5) 0.102(5) 0.030(4) -0.030(4) 0.030(4)
O1W' 0.091(6) 0.091(6) 0.091(6) 0.021(5) -0.021(5) 0.021(5)
O2 0.0317(18) 0.0228(17) 0.0227(17) 0.0074(13) -0.0025(14) 0.0032(14)
O3 0.032(2) 0.0192(17) 0.051(2) -0.0021(15) -0.0209(17) 0.0007(14)
O4 0.0267(17) 0.0173(16) 0.0289(18) 0.0029(13) -0.0018(14) -0.0036(13)

loop_
_atom_type_symbol
_atom_type_description
_atom_type_scat_dispersion_real
_atom_type_scat_dispersion_imag
_atom_type_scat_source
C C 0.0033 0.0016 'International Tables Vol C Tables 4.2.6.8 and 6.1.1.4'
H H 0.0000 0.0000 'International Tables Vol C Tables 4.2.6.8 and 6.1.1.4'
N N 0.0061 0.0033 'International Tables Vol C Tables 4.2.6.8 and 6.1.1.4'
O O 0.0106 0.0060 'International Tables Vol C Tables 4.2.6.8 and 6.1.1.4'
Co Co 0.3494 0.9721 'International Tables Vol C Tables 4.2.6.8 and 6.1.1.4'

loop_
_geom_angle_atom_site_label_1
_geom_angle_atom_site_label_2
_geom_angle_atom_site_label_3
_geom_angle
_geom_angle_site_symmetry_1
_geom_angle_site_symmetry_3
O3 Co1 O1 123.76(16) 8_443 8_443
O3 Co1 N4 113.25(17) 8_443 .
O1 Co1 N4 119.05(17) 8_443 .
O3 Co1 N2 98.45(15) 8_443 12_434
O1 Co1 N2 91.44(15) 8_443 12_434
N4 Co1 N2 100.38(16) . 12_434
O3 Co1 O4 88.52(13) 8_443 .
O1 Co1 O4 85.85(13) 8_443 .
N4 Co1 O4 75.33(13) . .
N2 Co1 O4 172.88(14) 12_434 .
O1W Co2 N3 110.38(12) . .
O1W Co2 N3 110.38(12) . 6_533
N3 Co2 N3 108.55(12) . 6_533
O1W Co2 N3 110.38(12) . 12_334
N3 Co2 N3 108.55(12) . 12_334
N3 Co2 N3 108.55(12) 6_533 12_334
O4 Co3 O4 91.99(13) 8_443 .
O4 Co3 O4 91.99(13) 8_443 11_534
O4 Co3 O4 91.99(13) . 11_534
O4 Co3 O2 96.93(12) 8_443 8_443
O4 Co3 O2 91.76(13) . 8_443
O4 Co3 O2 170.20(14) 11_534 8_443
O4 Co3 O2 91.76(13) 8_443 11_534
O4 Co3 O2 170.20(14) . 11_534
O4 Co3 O2 96.93(12) 11_534 11_534
O2 Co3 O2 78.80(14) 8_443 11_534
O4 Co3 O2 170.20(14) 8_443 .
O4 Co3 O2 96.93(12) . .
O4 Co3 O2 91.76(13) 11_534 .
O2 Co3 O2 78.80(14) 8_443 .
O2 Co3 O2 78.80(14) 11_534 .
N1 Co4 N1 107.29(12) 11_534 8_443
N1 Co4 N1 107.29(12) 11_534 .
N1 Co4 N1 107.29(12) 8_443 .
N1 Co4 O2 149.11(14) 11_534 .
N1 Co4 O2 99.98(14) 8_443 .
N1 Co4 O2 77.25(13) . .
N1 Co4 O2 77.25(13) 11_534 11_534
N1 Co4 O2 149.11(14) 8_443 11_534
N1 Co4 O2 99.98(14) . 11_534
O2 Co4 O2 71.90(12) . 11_534
N1 Co4 O2 99.99(14) 11_534 8_443
N1 Co4 O2 77.25(13) 8_443 8_443
N1 Co4 O2 149.11(14) . 8_443
O2 Co4 O2 71.90(12) . 8_443
O2 Co4 O2 71.90(12) 11_534 8_443
C3 C1 N2 108.9(4) . .
N1 C2 N2 114.4(4) . .
C1 C3 N1 108.1(4) . .
C1 C3 C4 132.8(4) . .
N1 C3 C4 119.1(4) . .
O1 C4 O2 125.7(4) . .
O1 C4 C3 119.2(4) . .
O2 C4 C3 115.0(4) . .
N3 C5 C7 108.6(4) . .
N4 C6 N3 114.5(4) . .
C5 C7 N4 106.9(4) . .
C5 C7 C8 135.0(4) . .
N4 C7 C8 118.0(4) . .
O3 C8 O4 126.1(4) . .
O3 C8 C7 119.7(4) . .
O4 C8 C7 114.2(4) . .
C2 N1 C3 104.2(4) . .
C2 N1 Co4 141.4(3) . .
C3 N1 Co4 114.3(3) . .
C2 N2 C1 104.3(4) . .
C2 N2 Co1 131.6(3) . 6_543
C1 N2 Co1 124.1(3) . 6_543
C6 N3 C5 104.9(4) . .
C6 N3 Co2 127.5(3) . .
C5 N3 Co2 127.6(3) . .
C6 N4 C7 105.2(4) . .
C6 N4 Co1 137.9(3) . .
C7 N4 Co1 116.9(3) . .
C4 O1 Co1 126.8(3) . 11_534
C4 O2 Co3 126.9(3) . .
C4 O2 Co4 112.1(3) . .
Co3 O2 Co4 90.19(12) . .
C8 O3 Co1 136.6(3) . 11_534
C8 O4 Co3 133.9(3) . .
C8 O4 Co1 115.6(3) . .
Co3 O4 Co1 109.78(14) . .

loop_
_geom_bond_atom_site_label_1
_geom_bond_atom_site_label_2
_geom_bond_distance
_geom_bond_site_symmetry_2
Co1 O3 1.989(3) 8_443
Co1 O1 2.010(3) 8_443
Co1 N4 2.025(4) .
Co1 N2 2.042(4) 12_434
Co1 O4 2.278(3) .
Co2 O1W 1.983(15) .
Co2 N3 2.015(4) .
Co2 N3 2.015(4) 6_533
Co2 N3 2.015(4) 12_334
Co3 O4 2.041(3) 8_443
Co3 O4 2.041(3) .
Co3 O4 2.041(3) 11_534
Co3 O2 2.097(3) 8_443
Co3 O2 2.097(3) 11_534
Co3 O2 2.097(3) .
Co4 N1 2.057(4) 11_534
Co4 N1 2.057(4) 8_443
Co4 N1 2.057(4) .
Co4 O2 2.267(3) .
Co4 O2 2.267(3) 11_534
Co4 O2 2.267(3) 8_443
C1 C3 1.358(7) .
C1 N2 1.357(6) .
C2 N1 1.318(6) .
C2 N2 1.330(6) .
C3 N1 1.374(6) .
C3 C4 1.480(6) .
C4 O1 1.250(6) .
C4 O2 1.287(5) .
C5 N3 1.368(6) .
C5 C7 1.372(7) .
C6 N4 1.302(6) .
C6 N3 1.333(6) .
C7 N4 1.400(6) .
C7 C8 1.459(7) .
C8 O3 1.250(5) .
C8 O4 1.265(5) .
N2 Co1 2.042(4) 6_543
O1 Co1 2.010(3) 11_534
O3 Co1 1.989(3) 11_534

loop_
_platon_squeeze_void_nr
_platon_squeeze_void_average_x
_platon_squeeze_void_average_y
_platon_squeeze_void_average_z
_platon_squeeze_void_volume
_platon_squeeze_void_count_electrons
_platon_squeeze_void_content
1 -0.094 -0.086 -0.088 2495 523 ' '
